data_4322618
loop_
_publ_author_name
'Joan Ribas'
'Carmen Diaz'
'Ramon Costa'
'Javier Tercero'
'Xavier Solans'
'Merc\'e Font-Bard\'ia'
'Helen Stoeckli-Evans'

_publ_section_title
;
 Synthesis and Magnetic Properties of Four New (Cu-Ni)2 Tetranuclear
 Complexes of General Formula [Cu(oxpn)Ni(\m-NCS)(H2O)(aa)]2(X)2 (oxpn
 =N,N'-Bis(3-aminopropyl)oxamide; aa = Bidentate Amine; X = ClO4- or
 PF6-). Ferro- and Antiferromagnetic Alternation
;
_journal_name_full 'Inorganic Chemistry'
_journal_page_first 233
_journal_page_last 239
_journal_paper_doi 10.1021/ic970899u
_journal_volume 37
_journal_year 1998
_chemical_formula_sum 'C15 H34 Cl Cu N7 Ni O7 S'
_chemical_formula_weight 614.25
_chemical_name_systematic
;
 ?
;
_space_group_IT_number 2
_symmetry_cell_setting triclinic
_symmetry_space_group_name_Hall '-P 1'
_symmetry_space_group_name_H-M 'P -1'
_atom_sites_solution_hydrogens geom
_atom_sites_solution_primary direct
_atom_sites_solution_secondary difmap
_audit_creation_method SHELXL
_cell_angle_alpha 94.630(14)
_cell_angle_beta 98.485(8)
_cell_angle_gamma 107.963(13)
_cell_formula_units_Z 2
_cell_length_a 8.7586(7)
_cell_length_b 12.580(4)
_cell_length_c 12.6318(12)
_cell_measurement_temperature 293(2)
_cell_volume 1297.6(5)
_computing_structure_refinement 'SHELXL-93 (Sheldrick, 1993)'
_computing_structure_solution 'SHELXS-86 (Sheldrick, 1990)'
_diffrn_ambient_temperature 293(2)
_diffrn_radiation_monochromator graphite
_diffrn_radiation_source 'fine-focus sealed tube'
_diffrn_radiation_type MoK\a
_diffrn_radiation_wavelength 0.71069
_diffrn_reflns_av_R_equivalents 0.0000
_diffrn_reflns_av_sigmaI/netI 0.0328
_diffrn_reflns_limit_h_max 12
_diffrn_reflns_limit_h_min -12
_diffrn_reflns_limit_k_max 17
_diffrn_reflns_limit_k_min -17
_diffrn_reflns_limit_l_max 17
_diffrn_reflns_limit_l_min 0
_diffrn_reflns_number 7538
_diffrn_reflns_theta_max 29.96
_diffrn_reflns_theta_min 1.64
_exptl_absorpt_coefficient_mu 1.775
_exptl_crystal_density_diffrn 1.572
_exptl_crystal_F_000 638
_refine_diff_density_max 0.755
_refine_diff_density_min -0.800
_refine_diff_density_rms 0.088
_refine_ls_extinction_coef 0.0000(13)
_refine_ls_extinction_expression Fc^*^=kFc[1+0.001xFc^2^\l^3^/sin(2\q)]^-1/4^
_refine_ls_extinction_method SHELXL
_refine_ls_goodness_of_fit_all 0.689
_refine_ls_goodness_of_fit_obs 0.583
_refine_ls_matrix_type full
_refine_ls_number_parameters 340
_refine_ls_number_reflns 7488
_refine_ls_number_restraints 132
_refine_ls_restrained_S_all 0.806
_refine_ls_restrained_S_obs 0.664
_refine_ls_R_factor_all 0.0716
_refine_ls_R_factor_obs 0.0398
_refine_ls_shift/esd_max -0.962
_refine_ls_shift/esd_mean 0.064
_refine_ls_structure_factor_coef Fsqd
_refine_ls_weighting_details 'w=1/[\s^2^(Fo^2^)+(0.1705P)^2^+0.0000P] where P=(Fo^2^+2Fc^2^)/3'
_refine_ls_weighting_scheme calc
_refine_ls_wR_factor_all 0.1752
_refine_ls_wR_factor_obs 0.1107
_reflns_number_observed 5139
_reflns_number_total 7538
_reflns_observed_criterion >2sigma(I)
_cod_data_source_file ic970899u_2.cif
_cod_data_source_block compound2
_cod_depositor_comments
;
The following automatic conversions were performed:

'_refine_ls_weighting_scheme' value 'calc
w=1/[\s^2^(Fo^2^)+(0.1705P)^2^+0.0000P] where P=(Fo^2^+2Fc^2^)/3' was
changed to 'calc'. New tag '_refine_ls_weighting_details' was
created. The value of the new tag was set to
'w=1/[\s^2^(Fo^2^)+(0.1705P)^2^+0.0000P] where P=(Fo^2^+2Fc^2^)/3'.

Automatic conversion script
Id: cif_fix_values 3143 2015-03-26 13:38:13Z robertas 
;
_cod_original_cell_volume 1297.6(4)
_cod_database_code 4322618

loop_
_symmetry_equiv_pos_as_xyz
'x, y, z'
'-x, -y, -z'

loop_
_atom_site_aniso_label
_atom_site_aniso_U_11
_atom_site_aniso_U_22
_atom_site_aniso_U_33
_atom_site_aniso_U_23
_atom_site_aniso_U_13
_atom_site_aniso_U_12
Cu 0.0500(2) 0.0466(2) 0.0342(2) 0.00692(13) 0.01333(14) 0.0167(2)
Ni 0.0460(2) 0.0330(2) 0.0339(2) 0.00874(12) 0.01187(13) 0.01220(14)
S1 0.0981(8) 0.0703(6) 0.0561(5) 0.0355(5) -0.0126(5) -0.0210(5)
O1 0.0552(11) 0.0375(9) 0.0369(9) 0.0116(7) 0.0129(8) 0.0175(8)
O2 0.0604(12) 0.0450(10) 0.0373(9) 0.0123(8) 0.0161(8) 0.0262(9)
O3 0.0557(14) 0.0441(12) 0.0536(14) 0.0121(11) 0.0065(11) 0.0101(10)
N1 0.068(2) 0.0461(13) 0.0482(13) 0.0188(11) 0.0206(12) 0.0155(12)
N2 0.0495(13) 0.0469(12) 0.0409(11) 0.0097(9) 0.0128(10) 0.0217(11)
N3 0.0542(13) 0.0413(11) 0.0338(10) 0.0105(8) 0.0113(9) 0.0170(10)
N4 0.075(2) 0.070(2) 0.0501(15) 0.0074(13) 0.0263(14) 0.027(2)
N5 0.059(2) 0.068(2) 0.0387(12) 0.0134(11) 0.0154(11) 0.0131(13)
N6 0.058(2) 0.0415(12) 0.0522(14) 0.0017(10) 0.0189(12) 0.0158(11)
N7 0.0507(14) 0.0473(13) 0.0478(13) 0.0083(10) 0.0099(11) 0.0114(11)
C1 0.055(2) 0.0416(14) 0.0372(12) 0.0072(10) 0.0083(11) 0.0086(12)
C2 0.0426(13) 0.0318(11) 0.0347(11) 0.0062(9) 0.0050(10) 0.0105(10)
C3 0.0401(12) 0.0355(12) 0.0343(11) 0.0072(9) 0.0045(9) 0.0136(10)
C4 0.076(2) 0.062(2) 0.052(2) 0.0147(14) 0.017(2) 0.041(2)
C5 0.083(3) 0.082(3) 0.080(3) 0.018(2) 0.032(2) 0.051(2)
C6 0.113(4) 0.069(2) 0.075(2) 0.010(2) 0.038(3) 0.045(3)
C7 0.061(2) 0.054(2) 0.0475(15) 0.0169(13) 0.0140(13) 0.0282(15)
C8 0.066(2) 0.060(2) 0.053(2) 0.0264(15) 0.0119(15) 0.023(2)
C9 0.066(2) 0.079(2) 0.0406(14) 0.0173(15) 0.0078(14) 0.030(2)
C10 0.069(2) 0.044(2) 0.117(3) -0.012(2) 0.020(2) 0.019(2)
C11 0.070(2) 0.072(3) 0.074(2) -0.021(2) 0.006(2) 0.014(2)
C12 0.094(3) 0.081(3) 0.081(3) 0.016(2) 0.054(2) 0.036(2)
C13 0.075(2) 0.075(2) 0.072(2) 0.009(2) 0.018(2) 0.045(2)
C14 0.067(2) 0.079(3) 0.070(2) 0.011(2) -0.008(2) 0.021(2)
C15 0.058(2) 0.069(2) 0.072(2) 0.015(2) 0.019(2) -0.006(2)
Cl 0.0600(6) 0.0980(9) 0.1181(10) 0.0151(7) -0.0016(6) 0.0107(6)
O4 0.064(3) 0.114(5) 0.143(6) 0.085(5) 0.011(5) 0.003(4)
O5 0.061(4) 0.246(9) 0.127(7) 0.096(8) 0.000(5) 0.010(7)
O6 0.133(6) 0.088(5) 0.119(4) 0.058(4) -0.029(5) -0.035(4)
O7 0.196(10) 0.114(5) 0.218(9) -0.057(7) 0.135(8) -0.011(7)
O4' 0.112(6) 0.185(10) 0.150(7) -0.069(8) -0.037(7) 0.021(8)
O5' 0.134(6) 0.201(10) 0.134(5) 0.042(7) 0.068(6) 0.082(7)
O6' 0.085(6) 0.167(7) 0.166(9) 0.070(7) 0.042(6) 0.047(6)
O7' 0.247(13) 0.124(6) 0.206(10) -0.019(9) 0.085(11) -0.029(9)

loop_
_atom_site_label
_atom_site_type_symbol
_atom_site_fract_x
_atom_site_fract_y
_atom_site_fract_z
_atom_site_U_iso_or_equiv
_atom_site_thermal_displace_type
_atom_site_occupancy
_atom_site_calc_flag
_atom_site_refinement_flags
_atom_site_disorder_group
Cu Cu 0.21581(4) 0.82307(3) 0.81130(2) 0.04266(12) Uani 1 d . .
Ni Ni 0.39262(4) 0.78693(3) 0.42882(2) 0.03703(12) Uani 1 d . .
S1 S 0.4367(2) 1.00995(9) 0.13763(8) 0.0874(4) Uani 1 d . .
O1 O 0.2624(3) 0.8724(2) 0.50800(15) 0.0418(4) Uani 1 d . .
O2 O 0.3881(3) 0.7125(2) 0.56615(15) 0.0443(4) Uani 1 d . .
O3 O 0.6222(3) 0.9023(2) 0.5154(2) 0.0526(6) Uani 1 d . .
N1 N 0.4143(4) 0.8872(2) 0.3110(2) 0.0529(6) Uani 1 d . .
N2 N 0.1682(3) 0.8741(2) 0.6694(2) 0.0437(5) Uani 1 d . .
N3 N 0.2969(3) 0.7218(2) 0.7267(2) 0.0421(5) Uani 1 d . .
N4 N 0.1176(4) 0.9250(3) 0.8882(2) 0.0626(7) Uani 1 d . .
H4N H 0.0257(4) 0.8808(3) 0.9064(2) 0.080(2) Uiso 1 calc R .
H4NA H 0.1874(4) 0.9581(3) 0.9503(2) 0.080(2) Uiso 1 calc R .
N5 N 0.2640(4) 0.7625(3) 0.9504(2) 0.0559(7) Uani 1 d . .
H5N H 0.3117(4) 0.8221(3) 1.0021(2) 0.080(2) Uiso 1 calc R .
H5NA H 0.1677(4) 0.7242(3) 0.9674(2) 0.080(2) Uiso 1 calc R .
N6 N 0.5118(4) 0.6768(2) 0.3649(2) 0.0500(6) Uani 1 d . .
N7 N 0.1698(3) 0.6633(2) 0.3413(2) 0.0494(6) Uani 1 d . .
C1 C 0.4230(4) 0.9390(2) 0.2394(2) 0.0460(6) Uani 1 d . .
C2 C 0.2446(3) 0.8410(2) 0.6001(2) 0.0369(5) Uani 1 d . .
C3 C 0.3166(3) 0.7505(2) 0.6328(2) 0.0364(5) Uani 1 d . .
C4 C 0.0845(5) 0.9539(3) 0.6404(3) 0.0575(8) Uani 1 d . .
H4 H 0.0165(5) 0.9269(3) 0.5696(3) 0.080(2) Uiso 1 calc R .
H4A H 0.1646(5) 1.0259(3) 0.6364(3) 0.080(2) Uiso 1 calc R .
C5 C -0.0213(6) 0.9707(4) 0.7217(3) 0.0737(11) Uani 1 d . .
H5 H -0.0748(6) 1.0242(4) 0.6989(3) 0.080(2) Uiso 1 calc R .
H5A H -0.1055(6) 0.8996(4) 0.7225(3) 0.080(2) Uiso 1 calc R .
C6 C 0.0767(7) 1.0136(4) 0.8356(3) 0.0799(12) Uani 1 d . .
H6 H 0.1765(7) 1.0733(4) 0.8323(3) 0.080(2) Uiso 1 calc R .
H6A H 0.0139(7) 1.0452(4) 0.8784(3) 0.080(2) Uiso 1 calc R .
C7 C 0.3650(4) 0.6349(3) 0.7622(2) 0.0509(7) Uani 1 d . .
H7 H 0.4832(4) 0.6648(3) 0.7734(2) 0.080(2) Uiso 1 calc R .
H7A H 0.3293(4) 0.5708(3) 0.7058(2) 0.080(2) Uiso 1 calc R .
C8 C 0.3139(5) 0.5962(3) 0.8645(3) 0.0578(8) Uani 1 d . .
H8 H 0.1960(5) 0.5632(3) 0.8519(3) 0.080(2) Uiso 1 calc R .
H8A H 0.3598(5) 0.5378(3) 0.8834(3) 0.080(2) Uiso 1 calc R .
C9 C 0.3663(5) 0.6890(3) 0.9577(2) 0.0599(8) Uani 1 d . .
H9 H 0.3605(5) 0.6561(3) 1.0245(2) 0.080(2) Uiso 1 calc R .
H9A H 0.4790(5) 0.7339(3) 0.9596(2) 0.080(2) Uiso 1 calc R .
C10 C 0.3724(5) 0.5698(3) 0.3248(4) 0.0772(12) Uani 1 d . .
H10 H 0.4057(5) 0.5217(3) 0.2754(4) 0.080(2) Uiso 1 calc R .
H10A H 0.3436(5) 0.5298(3) 0.3852(4) 0.080(2) Uiso 1 calc R .
C11 C 0.2277(5) 0.5940(4) 0.2685(3) 0.0769(12) Uani 1 d . .
H11 H 0.2562(5) 0.6330(4) 0.2074(3) 0.080(2) Uiso 1 calc R .
H11A H 0.1408(5) 0.5235(4) 0.2412(3) 0.080(2) Uiso 1 calc R .
C12 C 0.5954(6) 0.7152(4) 0.2757(4) 0.0795(12) Uani 1 d . .
H12 H 0.5209(6) 0.7311(4) 0.2204(4) 0.080(2) Uiso 1 calc R .
H12A H 0.6335(6) 0.6574(4) 0.2464(4) 0.080(2) Uiso 1 calc R .
H12B H 0.6865(6) 0.7824(4) 0.3020(4) 0.080(2) Uiso 1 calc R .
C13 C 0.6282(5) 0.6539(4) 0.4462(3) 0.0688(10) Uani 1 d . .
H13 H 0.5767(5) 0.6286(4) 0.5058(3) 0.080(2) Uiso 1 calc R .
H13A H 0.7191(5) 0.7215(4) 0.4711(3) 0.080(2) Uiso 1 calc R .
H13B H 0.6660(5) 0.5965(4) 0.4155(3) 0.080(2) Uiso 1 calc R .
C14 C 0.0603(5) 0.7122(4) 0.2784(3) 0.0746(11) Uani 1 d . .
H14 H 0.0227(5) 0.7575(4) 0.3265(3) 0.080(2) Uiso 1 calc R .
H14A H -0.0315(5) 0.6528(4) 0.2369(3) 0.080(2) Uiso 1 calc R .
H14B H 0.1178(5) 0.7583(4) 0.2306(3) 0.080(2) Uiso 1 calc R .
C15 C 0.0738(5) 0.5940(4) 0.4121(3) 0.0714(10) Uani 1 d . .
H15 H 0.0371(5) 0.6409(4) 0.4592(3) 0.080(2) Uiso 1 calc R .
H15A H 0.1405(5) 0.5592(4) 0.4544(3) 0.080(2) Uiso 1 calc R .
H15B H -0.0189(5) 0.5367(4) 0.3688(3) 0.080(2) Uiso 1 calc R .
Cl Cl 0.1833(2) 0.33769(13) 0.04485(13) 0.0974(4) Uani 1 d U .
H3O H 0.6239(46) 0.8904(31) 0.5569(25) 0.030(10) Uiso 1 d . .
O4 O 0.3223(9) 0.4223(7) 0.0578(7) 0.110(3) Uani 0.50 d PDU .
O5 O 0.0469(11) 0.3618(12) -0.0077(9) 0.151(4) Uani 0.50 d PDU .
O6 O 0.1430(10) 0.3216(6) 0.1553(5) 0.133(3) Uani 0.50 d PDU .
O7 O 0.1813(15) 0.2365(8) 0.0034(10) 0.185(4) Uani 0.50 d PDU .
O4' O 0.3190(13) 0.3957(11) 0.1144(8) 0.167(4) Uani 0.50 d PDU .
O5' O 0.2579(12) 0.3278(10) -0.0614(7) 0.144(3) Uani 0.50 d PDU .
O6' O 0.0882(12) 0.4047(10) 0.0178(11) 0.133(3) Uani 0.50 d PDU .
O7' O 0.1088(17) 0.2332(8) 0.0512(11) 0.211(5) Uani 0.50 d PDU .

loop_
_atom_type_symbol
_atom_type_description
_atom_type_scat_dispersion_real
_atom_type_scat_dispersion_imag
_atom_type_scat_source
C C 0.0033 0.0016 'International Tables Vol C Tables 4.2.6.8 and 6.1.1.4'
H H 0.0000 0.0000 'International Tables Vol C Tables 4.2.6.8 and 6.1.1.4'
N N 0.0061 0.0033 'International Tables Vol C Tables 4.2.6.8 and 6.1.1.4'
O O 0.0106 0.0060 'International Tables Vol C Tables 4.2.6.8 and 6.1.1.4'
Cl Cl 0.1484 0.1585 'International Tables Vol C Tables 4.2.6.8 and 6.1.1.4'
S S 0.1246 0.1234 'International Tables Vol C Tables 4.2.6.8 and 6.1.1.4'
Cu Cu 0.3201 1.2651 'International Tables Vol C Tables 4.2.6.8 and 6.1.1.4'
Ni Ni 0.3393 1.1124 'International Tables Vol C Tables 4.2.6.8 and 6.1.1.4'

loop_
_geom_angle_atom_site_label_1
_geom_angle_atom_site_label_2
_geom_angle_atom_site_label_3
_geom_angle
_geom_angle_site_symmetry_1
_geom_angle_site_symmetry_3
_geom_angle_publ_flag
N3 Cu N2 82.74(9) . . ?
N3 Cu N5 94.05(11) . . ?
N2 Cu N5 176.54(11) . . ?
N3 Cu N4 175.40(12) . . ?
N2 Cu N4 93.70(11) . . ?
N5 Cu N4 89.45(12) . . ?
N1 Ni O2 169.61(10) . . ?
N1 Ni O1 92.98(9) . . ?
O2 Ni O1 80.81(7) . . ?
N1 Ni N6 96.67(11) . . ?
O2 Ni N6 90.00(9) . . ?
O1 Ni N6 170.03(9) . . ?
N1 Ni O3 87.49(11) . . ?
O2 Ni O3 84.38(10) . . ?
O1 Ni O3 91.52(9) . . ?
N6 Ni O3 91.42(11) . . ?
N1 Ni N7 94.04(11) . . ?
O2 Ni N7 94.45(9) . . ?
O1 Ni N7 91.65(9) . . ?
N6 Ni N7 85.17(11) . . ?
O3 Ni N7 176.40(10) . . ?
C2 O1 Ni 111.5(2) . . ?
C3 O2 Ni 113.5(2) . . ?
Ni O3 H3O 102.9(40) . . ?
C1 N1 Ni 176.1(3) . . ?
C2 N2 C4 118.2(2) . . ?
C2 N2 Cu 111.7(2) . . ?
C4 N2 Cu 129.4(2) . . ?
C3 N3 C7 116.9(2) . . ?
C3 N3 Cu 112.9(2) . . ?
C7 N3 Cu 129.0(2) . . ?
C6 N4 Cu 120.4(2) . . ?
C6 N4 H4N 107.2(3) . . ?
Cu N4 H4N 107.22(10) . . ?
C6 N4 H4NA 107.2(2) . . ?
Cu N4 H4NA 107.24(10) . . ?
H4N N4 H4NA 106.9 . . ?
C9 N5 Cu 119.9(2) . . ?
C9 N5 H5N 107.4(2) . . ?
Cu N5 H5N 107.35(9) . . ?
C9 N5 H5NA 107.4(2) . . ?
Cu N5 H5NA 107.35(8) . . ?
H5N N5 H5NA 106.9 . . ?
C13 N6 C12 107.6(3) . . ?
C13 N6 C10 108.8(3) . . ?
C12 N6 C10 109.6(3) . . ?
C13 N6 Ni 113.1(2) . . ?
C12 N6 Ni 114.9(2) . . ?
C10 N6 Ni 102.6(2) . . ?
C11 N7 C15 110.7(3) . . ?
C11 N7 C14 109.9(3) . . ?
C15 N7 C14 106.4(3) . . ?
C11 N7 Ni 103.3(2) . . ?
C15 N7 Ni 112.9(2) . . ?
C14 N7 Ni 113.8(2) . . ?
N1 C1 S1 178.9(3) . . ?
O1 C2 N2 128.3(2) . . ?
O1 C2 C3 116.9(2) . . ?
N2 C2 C3 114.8(2) . . ?
O2 C3 N3 127.9(2) . . ?
O2 C3 C2 117.2(2) . . ?
N3 C3 C2 114.9(2) . . ?
N2 C4 C5 112.1(3) . . ?
N2 C4 H4 109.2(2) . . ?
C5 C4 H4 109.2(2) . . ?
N2 C4 H4A 109.2(2) . . ?
C5 C4 H4A 109.2(2) . . ?
H4 C4 H4A 107.9 . . ?
C6 C5 C4 112.6(4) . . ?
C6 C5 H5 109.1(2) . . ?
C4 C5 H5 109.1(2) . . ?
C6 C5 H5A 109.1(3) . . ?
C4 C5 H5A 109.1(2) . . ?
H5 C5 H5A 107.8 . . ?
N4 C6 C5 112.3(4) . . ?
N4 C6 H6 109.2(3) . . ?
C5 C6 H6 109.2(3) . . ?
N4 C6 H6A 109.2(2) . . ?
C5 C6 H6A 109.2(2) . . ?
H6 C6 H6A 107.9 . . ?
N3 C7 C8 112.2(3) . . ?
N3 C7 H7 109.2(2) . . ?
C8 C7 H7 109.2(2) . . ?
N3 C7 H7A 109.2(2) . . ?
C8 C7 H7A 109.2(2) . . ?
H7 C7 H7A 107.9 . . ?
C9 C8 C7 113.4(3) . . ?
C9 C8 H8 108.9(2) . . ?
C7 C8 H8 108.9(2) . . ?
C9 C8 H8A 108.9(2) . . ?
C7 C8 H8A 108.9(2) . . ?
H8 C8 H8A 107.7 . . ?
N5 C9 C8 112.2(3) . . ?
N5 C9 H9 109.2(2) . . ?
C8 C9 H9 109.2(2) . . ?
N5 C9 H9A 109.2(2) . . ?
C8 C9 H9A 109.2(2) . . ?
H9 C9 H9A 107.9 . . ?
C11 C10 N6 110.9(3) . . ?
C11 C10 H10 109.5(2) . . ?
N6 C10 H10 109.5(2) . . ?
C11 C10 H10A 109.4(3) . . ?
N6 C10 H10A 109.5(2) . . ?
H10 C10 H10A 108.0 . . ?
N7 C11 C10 111.3(3) . . ?
N7 C11 H11 109.4(2) . . ?
C10 C11 H11 109.4(3) . . ?
N7 C11 H11A 109.4(2) . . ?
C10 C11 H11A 109.4(2) . . ?
H11 C11 H11A 108.0 . . ?
N6 C12 H12 109.5(2) . . ?
N6 C12 H12A 109.5(2) . . ?
H12 C12 H12A 109.5 . . ?
N6 C12 H12B 109.5(2) . . ?
H12 C12 H12B 109.5 . . ?
H12A C12 H12B 109.5 . . ?
N6 C13 H13 109.5(2) . . ?
N6 C13 H13A 109.5(2) . . ?
H13 C13 H13A 109.5 . . ?
N6 C13 H13B 109.5(2) . . ?
H13 C13 H13B 109.5 . . ?
H13A C13 H13B 109.5 . . ?
N7 C14 H14 109.5(2) . . ?
N7 C14 H14A 109.5(2) . . ?
H14 C14 H14A 109.5 . . ?
N7 C14 H14B 109.5(2) . . ?
H14 C14 H14B 109.5 . . ?
H14A C14 H14B 109.5 . . ?
N7 C15 H15 109.5(2) . . ?
N7 C15 H15A 109.5(2) . . ?
H15 C15 H15A 109.5 . . ?
N7 C15 H15B 109.5(2) . . ?
H15 C15 H15B 109.5 . . ?
H15A C15 H15B 109.5 . . ?
O7' Cl O4' 120.7(8) . . ?
O7' Cl O4 148.7(8) . . ?
O4' Cl O4 35.7(6) . . ?
O7' Cl O7 41.7(6) . . ?
O4' Cl O7 114.2(8) . . ?
O4 Cl O7 117.8(6) . . ?
O7' Cl O5 96.9(9) . . ?
O4' Cl O5 135.4(8) . . ?
O4 Cl O5 114.1(6) . . ?
O7 Cl O5 109.8(6) . . ?
O7' Cl O6' 117.5(7) . . ?
O4' Cl O6' 111.2(6) . . ?
O4 Cl O6' 93.6(7) . . ?
O7 Cl O6' 133.4(9) . . ?
O5 Cl O6' 24.2(8) . . ?
O7' Cl O6 68.4(6) . . ?
O4' Cl O6 74.2(6) . . ?
O4 Cl O6 107.0(5) . . ?
O7 Cl O6 104.4(6) . . ?
O5 Cl O6 102.0(6) . . ?
O6' Cl O6 97.2(7) . . ?
O7' Cl O5' 101.5(6) . . ?
O4' Cl O5' 99.7(6) . . ?
O4 Cl O5' 73.0(6) . . ?
O7 Cl O5' 61.5(6) . . ?
O5 Cl O5' 94.6(7) . . ?
O6' Cl O5' 101.4(6) . . ?
O6 Cl O5' 161.4(5) . . ?
O4' O4 Cl 72.5(9) . . ?
O4' O4 O5' 117.3(13) . . ?
Cl O4 O5' 60.5(5) . . ?
O6' O5 Cl 75.8(14) . . ?
Cl O6 O7' 49.4(4) . . ?
Cl O6 O4' 48.3(4) . . ?
O7' O6 O4' 87.4(6) . . ?
O7' O7 Cl 66.8(8) . . ?
O7' O7 O5' 131.4(15) . . ?
Cl O7 O5' 67.7(6) . . ?
O4 O4' Cl 71.8(8) . . ?
O4 O4' O6 124.5(12) . . ?
Cl O4' O6 57.5(5) . . ?
O7 O5' Cl 50.8(4) . . ?
O7 O5' O4 88.3(5) . . ?
Cl O5' O4 46.5(3) . . ?
O5 O6' Cl 80.0(17) . . ?
O7 O7' Cl 71.5(8) . . ?
O7 O7' O6 124.1(12) . . ?
Cl O7' O6 62.2(5) . . ?

loop_
_geom_bond_atom_site_label_1
_geom_bond_atom_site_label_2
_geom_bond_distance
_geom_bond_site_symmetry_2
_geom_bond_publ_flag
Cu N3 1.957(2) . ?
Cu N2 1.982(2) . ?
Cu N5 2.010(3) . ?
Cu N4 2.013(3) . ?
Ni N1 2.019(2) . ?
Ni O2 2.036(2) . ?
Ni O1 2.092(2) . ?
Ni N6 2.149(3) . ?
Ni O3 2.154(3) . ?
Ni N7 2.159(3) . ?
S1 C1 1.622(3) . ?
O1 C2 1.274(3) . ?
O2 C3 1.266(3) . ?
O3 H3O 0.56(3) . ?
N1 C1 1.155(4) . ?
N2 C2 1.294(3) . ?
N2 C4 1.455(4) . ?
N3 C3 1.287(3) . ?
N3 C7 1.468(4) . ?
N4 C6 1.452(5) . ?
N4 H4N 0.90 . ?
N4 H4NA 0.90 . ?
N5 C9 1.473(4) . ?
N5 H5N 0.90 . ?
N5 H5NA 0.90 . ?
N6 C13 1.448(5) . ?
N6 C12 1.467(4) . ?
N6 C10 1.501(5) . ?
N7 C11 1.464(5) . ?
N7 C15 1.471(4) . ?
N7 C14 1.465(5) . ?
C2 C3 1.519(4) . ?
C4 C5 1.524(5) . ?
C4 H4 0.97 . ?
C4 H4A 0.97 . ?
C5 C6 1.524(6) . ?
C5 H5 0.97 . ?
C5 H5A 0.97 . ?
C6 H6 0.97 . ?
C6 H6A 0.97 . ?
C7 C8 1.498(4) . ?
C7 H7 0.97 . ?
C7 H7A 0.97 . ?
C8 C9 1.499(5) . ?
C8 H8 0.97 . ?
C8 H8A 0.97 . ?
C9 H9 0.97 . ?
C9 H9A 0.97 . ?
C10 C11 1.487(6) . ?
C10 H10 0.97 . ?
C10 H10A 0.97 . ?
C11 H11 0.97 . ?
C11 H11A 0.97 . ?
C12 H12 0.96 . ?
C12 H12A 0.96 . ?
C12 H12B 0.96 . ?
C13 H13 0.96 . ?
C13 H13A 0.96 . ?
C13 H13B 0.96 . ?
C14 H14 0.96 . ?
C14 H14A 0.96 . ?
C14 H14B 0.96 . ?
C15 H15 0.96 . ?
C15 H15A 0.96 . ?
C15 H15B 0.96 . ?
Cl O7' 1.290(9) . ?
Cl O4' 1.331(8) . ?
Cl O4 1.325(7) . ?
Cl O7 1.331(8) . ?
Cl O5 1.407(9) . ?
Cl O6' 1.385(9) . ?
Cl O6 1.503(7) . ?
Cl O5' 1.589(7) . ?
O4 O4' 0.814(13) . ?
O4 O5' 1.746(14) . ?
O5 O6' 0.59(2) . ?
O6 O7' 1.580(13) . ?
O6 O4' 1.714(15) . ?
O7 O7' 0.933(12) . ?
O7 O5' 1.509(14) . ?
